data_7005955
loop_
_publ_author_name
'Gumm, Andreas'
'Hammersh\/oi, Anders'
'Kofod-Hansen, Mikael'
'M\/onsted, Ole'
'Osholm S\/orensen, Henning'

_publ_section_title
;
 First aminoacetone chelate: [Co(tren){NH2CH2C(O)CH3}]3+-a substrate
 binding and activation model for zinc(II)-dependent 5-aminolaevulinic
 acid dehydratase.
;
_journal_issue 30
_journal_name_full 'Dalton transactions (Cambridge, England : 2003)'
_journal_page_first 3227
_journal_page_last 3231
_journal_paper_doi 10.1039/b707186h
_journal_year 2007
_chemical_formula_moiety 'C9 H25 Co N5 O, 3(Cl O4), H2 O'
_chemical_formula_sum 'C9 H27 Cl3 Co N5 O14'
_chemical_formula_weight 594.64
_chemical_name_systematic
;
?
;
_space_group_IT_number 14
_symmetry_cell_setting monoclinic
_symmetry_space_group_name_Hall '-P 2yn'
_symmetry_space_group_name_H-M 'P 1 21/n 1'
_atom_sites_solution_hydrogens difmap
_atom_sites_solution_primary direct
_atom_sites_solution_secondary difmap
_cell_angle_alpha 90.00
_cell_angle_beta 92.72(3)
_cell_angle_gamma 90.00
_cell_formula_units_Z 4
_cell_length_a 9.186(3)
_cell_length_b 19.876(5)
_cell_length_c 11.545(3)
_cell_measurement_reflns_used 22
_cell_measurement_temperature 122.0(5)
_cell_measurement_theta_max 20.19
_cell_measurement_theta_min 19.36
_cell_volume 2105.5(10)
_computing_cell_refinement 'Enraf-Nonius Express (1994)'
_computing_data_collection 'Enraf-Nonius Express (1994)'
_computing_data_reduction 'DREAR (Blessing, 1987)'
_computing_molecular_graphics 'ORTEPII (Johnson, 1976)'
_computing_publication_material 'SHELXL97 (Sheldrick, 1997)'
_computing_structure_refinement 'SHELXL-97 (Sheldrick, 1997)'
_computing_structure_solution 'SHELXS-97 (Sheldrick, 1990)'
_diffrn_ambient_temperature 122.0(5)
_diffrn_measured_fraction_theta_full 1.000
_diffrn_measured_fraction_theta_max 1.000
_diffrn_measurement_device_type 'Enraf-Nonius CAD4'
_diffrn_measurement_method \w
_diffrn_radiation_monochromator graphite
_diffrn_radiation_source 'fine-focus sealed tube'
_diffrn_radiation_type MoK\a
_diffrn_radiation_wavelength 0.71073
_diffrn_reflns_av_R_equivalents 0.0151
_diffrn_reflns_av_sigmaI/netI 0.0367
_diffrn_reflns_limit_h_max 12
_diffrn_reflns_limit_h_min 0
_diffrn_reflns_limit_k_max 26
_diffrn_reflns_limit_k_min -19
_diffrn_reflns_limit_l_max 15
_diffrn_reflns_limit_l_min -15
_diffrn_reflns_number 8275
_diffrn_reflns_theta_full 28.43
_diffrn_reflns_theta_max 28.43
_diffrn_reflns_theta_min 2.04
_diffrn_standards_decay_% 7.8
_diffrn_standards_interval_time 166.7
_diffrn_standards_number 5
_exptl_absorpt_coefficient_mu 1.276
_exptl_absorpt_correction_T_max 0.919
_exptl_absorpt_correction_T_min 0.737
_exptl_absorpt_correction_type numerical
_exptl_absorpt_process_details '(DeTitta, 1985)'
_exptl_crystal_colour red
_exptl_crystal_density_diffrn 1.876
_exptl_crystal_density_meas ?
_exptl_crystal_density_method .
_exptl_crystal_description plate
_exptl_crystal_F_000 1224
_exptl_crystal_size_max 0.27
_exptl_crystal_size_mid 0.25
_exptl_crystal_size_min 0.06
_refine_diff_density_max 0.536
_refine_diff_density_min -0.591
_refine_diff_density_rms 0.082
_refine_ls_extinction_method none
_refine_ls_goodness_of_fit_ref 1.553
_refine_ls_hydrogen_treatment mixed
_refine_ls_matrix_type full
_refine_ls_number_parameters 379
_refine_ls_number_reflns 5312
_refine_ls_number_restraints 0
_refine_ls_restrained_S_all 1.553
_refine_ls_R_factor_all 0.0542
_refine_ls_R_factor_gt 0.0362
_refine_ls_shift/su_max 0.001
_refine_ls_shift/su_mean 0.000
_refine_ls_structure_factor_coef Fsqd
_refine_ls_weighting_details w=1/[\s^2^(Fo^2^)]
_refine_ls_weighting_scheme sigma
_refine_ls_wR_factor_gt 0.0557
_refine_ls_wR_factor_ref 0.0587
_reflns_number_gt 4223
_reflns_number_total 5312
_reflns_threshold_expression >2sigma(I)
_cod_data_source_file b707186h.txt
_cod_data_source_block fh562
_cod_depositor_comments
;
The following automatic conversions were performed:
'_symmetry_cell_setting' value 'Monoclinic' changed to 'monoclinic'
according to '/home/saulius/struct/CIF-dictionaries/cif_core.dic'
dictionary named 'cif_core.dic' version 2.4.1 from 2010-06-29.

Automatic conversion script
Id: cif_fix_enum 1527 2010-12-29 10:47:43Z saulius 
;
_cod_original_cell_volume 2105.6(10)
_cod_original_sg_symbol_H-M 'P 21/n'
_cod_database_code 7005955

loop_
_symmetry_equiv_pos_as_xyz
'x, y, z'
'-x+1/2, y+1/2, -z+1/2'
'-x, -y, -z'
'x-1/2, -y-1/2, z-1/2'

loop_
_atom_site_label
_atom_site_type_symbol
_atom_site_fract_x
_atom_site_fract_y
_atom_site_fract_z
_atom_site_U_iso_or_equiv
_atom_site_adp_type
_atom_site_occupancy
_atom_site_symmetry_multiplicity
_atom_site_calc_flag
_atom_site_refinement_flags
_atom_site_disorder_assembly
_atom_site_disorder_group
Co Co 0.74599(3) 0.125266(16) 0.25968(2) 0.01106(7) Uani 1 1 d . . .
O1 O 0.58378(16) 0.07925(8) 0.32668(12) 0.0136(3) Uani 1 1 d . . .
N1 N 0.7471(2) 0.04650(11) 0.15716(18) 0.0163(4) Uani 1 1 d . . .
H11A H 0.821(3) 0.0255(14) 0.165(2) 0.034(9) Uiso 1 1 d . . .
H11B H 0.743(3) 0.0587(14) 0.085(2) 0.034(8) Uiso 1 1 d . . .
C1 C 0.6259(3) 0.00003(12) 0.1805(2) 0.0140(5) Uani 1 1 d . . .
H1A H 0.561(3) -0.0057(12) 0.113(2) 0.023(7) Uiso 1 1 d . . .
H1B H 0.659(3) -0.0421(13) 0.200(2) 0.020(7) Uiso 1 1 d . . .
C2 C 0.5442(2) 0.02571(11) 0.27967(19) 0.0137(5) Uani 1 1 d . . .
C3 C 0.4184(3) -0.01192(13) 0.3208(2) 0.0189(5) Uani 1 1 d . . .
H3A H 0.440(3) -0.0591(15) 0.328(2) 0.034(8) Uiso 1 1 d . . .
H3B H 0.392(3) 0.0042(13) 0.393(2) 0.032(8) Uiso 1 1 d . . .
H3C H 0.345(3) -0.0065(15) 0.268(3) 0.047(10) Uiso 1 1 d . . .
N2 N 0.74525(19) 0.20242(9) 0.36482(15) 0.0121(4) Uani 1 1 d . . .
C4 C 0.8286(3) 0.25803(12) 0.3109(2) 0.0155(5) Uani 1 1 d . . .
H4A H 0.764(3) 0.2810(12) 0.253(2) 0.023 Uiso 1 1 d . . .
H4B H 0.856(3) 0.2912(12) 0.366(2) 0.023 Uiso 1 1 d . . .
C5 C 0.9592(3) 0.22768(12) 0.2567(2) 0.0168(5) Uani 1 1 d . . .
H5A H 1.003(3) 0.2606(13) 0.210(2) 0.025 Uiso 1 1 d . . .
H5B H 1.026(3) 0.2102(12) 0.316(2) 0.025 Uiso 1 1 d . . .
N3 N 0.9042(2) 0.16949(10) 0.18596(18) 0.0163(4) Uani 1 1 d . . .
H31A H 0.875(3) 0.1846(13) 0.111(2) 0.024 Uiso 1 1 d . . .
H31B H 0.967(3) 0.1421(13) 0.176(2) 0.024 Uiso 1 1 d . . .
C6 C 0.8159(3) 0.18353(12) 0.4805(2) 0.0184(5) Uani 1 1 d . . .
H6A H 0.765(3) 0.2025(13) 0.543(2) 0.028 Uiso 1 1 d . . .
H6B H 0.914(3) 0.2021(13) 0.485(2) 0.028 Uiso 1 1 d . . .
C7 C 0.8228(3) 0.10796(12) 0.4903(2) 0.0195(5) Uani 1 1 d . . .
H7A H 0.730(3) 0.0899(13) 0.498(2) 0.029 Uiso 1 1 d . . .
H7B H 0.884(3) 0.0933(13) 0.554(2) 0.029 Uiso 1 1 d . . .
N4 N 0.8749(2) 0.08286(10) 0.37800(17) 0.0170(4) Uani 1 1 d . . .
H41A H 0.871(3) 0.0389(14) 0.379(2) 0.025 Uiso 1 1 d . . .
H41B H 0.965(3) 0.0917(13) 0.371(2) 0.025 Uiso 1 1 d . . .
C8 C 0.5889(3) 0.22118(12) 0.3737(2) 0.0170(5) Uani 1 1 d . . .
H8A H 0.582(3) 0.2655(13) 0.408(2) 0.025 Uiso 1 1 d . . .
H8B H 0.545(3) 0.1874(13) 0.424(2) 0.025 Uiso 1 1 d . . .
C9 C 0.5133(3) 0.21990(13) 0.2531(2) 0.0178(5) Uani 1 1 d . . .
H9A H 0.509(3) 0.2642(13) 0.219(2) 0.027 Uiso 1 1 d . . .
H9B H 0.422(3) 0.2022(13) 0.259(2) 0.027 Uiso 1 1 d . . .
N5 N 0.5956(2) 0.17666(10) 0.17149(16) 0.0151(4) Uani 1 1 d . . .
H51A H 0.629(3) 0.2014(13) 0.118(2) 0.023 Uiso 1 1 d . . .
H51B H 0.538(3) 0.1507(13) 0.138(2) 0.023 Uiso 1 1 d . . .
Cl1 Cl 1.24575(6) 0.11967(3) 0.53860(5) 0.01577(11) Uani 1 1 d . . .
O11 O 1.38460(17) 0.15019(8) 0.56574(14) 0.0235(4) Uani 1 1 d . . .
O12 O 1.20513(19) 0.12693(9) 0.41742(13) 0.0272(4) Uani 1 1 d . . .
O13 O 1.13634(18) 0.15124(9) 0.60733(15) 0.0256(4) Uani 1 1 d . . .
O14 O 1.25291(18) 0.04886(8) 0.56727(14) 0.0232(4) Uani 1 1 d . . .
Cl2 Cl 0.73266(6) 0.15001(3) 0.88223(5) 0.01466(11) Uani 1 1 d . . .
O21 O 0.8223(2) 0.09447(10) 0.92280(15) 0.0423(6) Uani 1 1 d . . .
O22 O 0.58411(19) 0.13327(11) 0.89971(16) 0.0408(5) Uani 1 1 d . . .
O23 O 0.7689(2) 0.20888(9) 0.95019(15) 0.0371(5) Uani 1 1 d . . .
O24 O 0.7542(2) 0.16200(8) 0.76239(14) 0.0261(4) Uani 1 1 d . . .
Cl3 Cl 0.22346(6) 0.10504(3) 0.06132(5) 0.01636(12) Uani 1 1 d . . .
O31 O 0.36803(18) 0.07705(9) 0.08202(14) 0.0259(4) Uani 1 1 d . . .
O32 O 0.18291(19) 0.10090(10) -0.05916(14) 0.0329(5) Uani 1 1 d . . .
O33 O 0.22298(19) 0.17426(8) 0.09726(15) 0.0258(4) Uani 1 1 d . . .
O34 O 0.12176(19) 0.06803(9) 0.12819(17) 0.0336(5) Uani 1 1 d . . .
O35 O 0.0119(2) 0.03637(10) 0.74274(16) 0.0211(4) Uani 1 1 d . . .
H35A H 0.041(3) 0.0747(17) 0.730(3) 0.050(11) Uiso 1 1 d . . .
H35B H -0.029(3) 0.0388(16) 0.797(3) 0.042(11) Uiso 1 1 d . . .

loop_
_atom_site_aniso_label
_atom_site_aniso_U_11
_atom_site_aniso_U_22
_atom_site_aniso_U_33
_atom_site_aniso_U_23
_atom_site_aniso_U_13
_atom_site_aniso_U_12
Co 0.01031(13) 0.01069(13) 0.01234(14) -0.00066(12) 0.00217(10) -0.00053(12)
O1 0.0128(8) 0.0130(8) 0.0152(8) -0.0014(6) 0.0035(6) -0.0026(6)
N1 0.0174(11) 0.0154(11) 0.0164(10) -0.0022(8) 0.0049(8) -0.0008(9)
C1 0.0120(11) 0.0126(12) 0.0175(11) -0.0029(9) 0.0001(9) -0.0005(9)
C2 0.0131(12) 0.0124(11) 0.0154(11) 0.0013(9) 0.0001(9) 0.0024(9)
C3 0.0178(13) 0.0157(13) 0.0237(13) -0.0014(10) 0.0050(10) -0.0045(10)
N2 0.0127(9) 0.0110(9) 0.0125(9) -0.0002(7) 0.0013(7) -0.0010(7)
C4 0.0153(12) 0.0123(12) 0.0188(12) 0.0013(9) 0.0014(9) -0.0021(9)
C5 0.0147(12) 0.0164(12) 0.0190(12) 0.0030(9) -0.0005(9) -0.0031(9)
N3 0.0142(10) 0.0162(11) 0.0191(10) -0.0009(8) 0.0052(8) 0.0001(8)
C6 0.0250(14) 0.0170(12) 0.0130(11) -0.0013(9) -0.0007(10) -0.0018(10)
C7 0.0272(14) 0.0169(13) 0.0139(11) 0.0026(9) -0.0029(10) -0.0048(10)
N4 0.0172(10) 0.0105(10) 0.0230(11) 0.0020(8) -0.0017(8) -0.0010(8)
C8 0.0163(12) 0.0163(12) 0.0187(12) -0.0027(10) 0.0046(9) 0.0008(10)
C9 0.0120(12) 0.0170(13) 0.0245(13) -0.0012(10) 0.0027(10) 0.0015(10)
N5 0.0145(10) 0.0171(11) 0.0138(10) 0.0005(8) 0.0009(8) -0.0005(8)
Cl1 0.0161(3) 0.0146(3) 0.0167(3) -0.0005(2) 0.0023(2) -0.0004(2)
O11 0.0157(9) 0.0268(10) 0.0282(9) 0.0005(8) 0.0025(7) -0.0080(7)
O12 0.0334(10) 0.0288(10) 0.0188(9) 0.0023(8) -0.0035(7) 0.0030(9)
O13 0.0190(9) 0.0273(10) 0.0310(10) -0.0101(8) 0.0059(7) 0.0031(8)
O14 0.0268(10) 0.0151(9) 0.0280(9) 0.0036(7) 0.0046(7) -0.0014(7)
Cl2 0.0149(3) 0.0154(3) 0.0139(2) 0.0011(2) 0.0023(2) 0.0004(2)
O21 0.0556(14) 0.0485(13) 0.0233(10) 0.0105(9) 0.0087(9) 0.0367(11)
O22 0.0187(10) 0.0605(15) 0.0441(12) -0.0102(11) 0.0125(8) -0.0131(10)
O23 0.0635(15) 0.0260(11) 0.0221(10) -0.0065(8) 0.0047(9) -0.0179(10)
O24 0.0397(11) 0.0242(10) 0.0146(8) 0.0031(7) 0.0048(7) -0.0015(9)
Cl3 0.0132(3) 0.0166(3) 0.0196(3) -0.0010(2) 0.0034(2) 0.0001(2)
O31 0.0144(9) 0.0314(10) 0.0316(10) 0.0018(8) -0.0008(7) 0.0044(8)
O32 0.0246(10) 0.0498(13) 0.0237(10) -0.0130(9) -0.0057(8) 0.0093(9)
O33 0.0305(10) 0.0144(9) 0.0322(10) -0.0020(8) -0.0006(8) -0.0010(8)
O34 0.0263(10) 0.0201(10) 0.0565(13) 0.0114(9) 0.0230(9) 0.0020(8)
O35 0.0210(10) 0.0219(11) 0.0210(10) -0.0004(8) 0.0053(8) 0.0023(8)

loop_
_atom_type_symbol
_atom_type_description
_atom_type_scat_dispersion_real
_atom_type_scat_dispersion_imag
_atom_type_scat_source
C C 0.0033 0.0016 'International Tables Vol C Tables 4.2.6.8 and 6.1.1.4'
H H 0.0000 0.0000 'International Tables Vol C Tables 4.2.6.8 and 6.1.1.4'
O O 0.0106 0.0060 'International Tables Vol C Tables 4.2.6.8 and 6.1.1.4'
N N 0.0061 0.0033 'International Tables Vol C Tables 4.2.6.8 and 6.1.1.4'
Cl Cl 0.1484 0.1585 'International Tables Vol C Tables 4.2.6.8 and 6.1.1.4'
Co Co 0.3494 0.9721 'International Tables Vol C Tables 4.2.6.8 and 6.1.1.4'

loop_
_geom_angle_atom_site_label_1
_geom_angle_atom_site_label_2
_geom_angle_atom_site_label_3
_geom_angle
_geom_angle_site_symmetry_1
_geom_angle_site_symmetry_3
_geom_angle_publ_flag
N3 Co O1 177.31(8) . . ?
N3 Co N4 93.48(9) . . ?
O1 Co N4 88.24(8) . . ?
N3 Co N2 86.65(8) . . ?
O1 Co N2 95.55(7) . . ?
N4 Co N2 85.66(8) . . ?
N3 Co N1 94.12(9) . . ?
O1 Co N1 83.71(8) . . ?
N4 Co N1 93.28(9) . . ?
N2 Co N1 178.73(9) . . ?
N3 Co N5 93.45(9) . . ?
O1 Co N5 85.26(8) . . ?
N4 Co N5 166.95(8) . . ?
N2 Co N5 83.74(8) . . ?
N1 Co N5 97.23(9) . . ?
C2 O1 Co 116.38(14) . . ?
C1 N1 Co 111.24(14) . . ?
C1 N1 H11A 107(2) . . ?
Co N1 H11A 112(2) . . ?
C1 N1 H11B 110.3(18) . . ?
Co N1 H11B 110.8(18) . . ?
H11A N1 H11B 105(3) . . ?
N1 C1 C2 109.67(19) . . ?
N1 C1 H1A 111.4(15) . . ?
C2 C1 H1A 110.5(15) . . ?
N1 C1 H1B 112.0(15) . . ?
C2 C1 H1B 107.1(15) . . ?
H1A C1 H1B 106(2) . . ?
O1 C2 C3 120.8(2) . . ?
O1 C2 C1 118.9(2) . . ?
C3 C2 C1 120.4(2) . . ?
C2 C3 H3A 111.2(16) . . ?
C2 C3 H3B 110.8(16) . . ?
H3A C3 H3B 108(2) . . ?
C2 C3 H3C 107.1(19) . . ?
H3A C3 H3C 109(2) . . ?
H3B C3 H3C 110(2) . . ?
C8 N2 C4 110.89(17) . . ?
C8 N2 C6 112.17(17) . . ?
C4 N2 C6 110.26(18) . . ?
C8 N2 Co 105.68(13) . . ?
C4 N2 Co 107.69(13) . . ?
C6 N2 Co 109.95(14) . . ?
N2 C4 C5 108.07(19) . . ?
N2 C4 H4A 108.7(14) . . ?
C5 C4 H4A 111.8(14) . . ?
N2 C4 H4B 111.0(15) . . ?
C5 C4 H4B 111.7(15) . . ?
H4A C4 H4B 106(2) . . ?
N3 C5 C4 106.42(19) . . ?
N3 C5 H5A 111.2(15) . . ?
C4 C5 H5A 109.3(15) . . ?
N3 C5 H5B 107.4(15) . . ?
C4 C5 H5B 109.9(15) . . ?
H5A C5 H5B 112(2) . . ?
C5 N3 Co 110.75(14) . . ?
C5 N3 H31A 109.3(15) . . ?
Co N3 H31A 111.1(15) . . ?
C5 N3 H31B 112.0(19) . . ?
Co N3 H31B 108.1(19) . . ?
H31A N3 H31B 106(2) . . ?
N2 C6 C7 109.26(18) . . ?
N2 C6 H6A 111.4(15) . . ?
C7 C6 H6A 111.0(15) . . ?
N2 C6 H6B 108.0(14) . . ?
C7 C6 H6B 109.8(15) . . ?
H6A C6 H6B 107(2) . . ?
N4 C7 C6 106.43(19) . . ?
N4 C7 H7A 106.6(16) . . ?
C6 C7 H7A 110.8(16) . . ?
N4 C7 H7B 111.8(15) . . ?
C6 C7 H7B 112.6(16) . . ?
H7A C7 H7B 108(2) . . ?
C7 N4 Co 104.76(15) . . ?
C7 N4 H41A 108.3(17) . . ?
Co N4 H41A 114.5(17) . . ?
C7 N4 H41B 111.2(17) . . ?
Co N4 H41B 114.0(17) . . ?
H41A N4 H41B 104(2) . . ?
N2 C8 C9 109.37(18) . . ?
N2 C8 H8A 109.8(14) . . ?
C9 C8 H8A 110.8(14) . . ?
N2 C8 H8B 106.9(14) . . ?
C9 C8 H8B 110.3(14) . . ?
H8A C8 H8B 110(2) . . ?
N5 C9 C8 111.08(19) . . ?
N5 C9 H9A 106.3(15) . . ?
C8 C9 H9A 111.4(15) . . ?
N5 C9 H9B 108.2(16) . . ?
C8 C9 H9B 108.9(15) . . ?
H9A C9 H9B 111(2) . . ?
C9 N5 Co 109.53(14) . . ?
C9 N5 H51A 109.2(17) . . ?
Co N5 H51A 114.2(17) . . ?
C9 N5 H51B 109.0(18) . . ?
Co N5 H51B 109.8(18) . . ?
H51A N5 H51B 105(2) . . ?
O11 Cl1 O12 110.93(11) . . ?
O11 Cl1 O14 109.35(10) . . ?
O12 Cl1 O14 109.09(10) . . ?
O11 Cl1 O13 109.23(10) . . ?
O12 Cl1 O13 109.51(11) . . ?
O14 Cl1 O13 108.69(10) . . ?
O24 Cl2 O22 110.69(12) . . ?
O24 Cl2 O23 110.71(11) . . ?
O22 Cl2 O23 108.06(12) . . ?
O24 Cl2 O21 109.85(11) . . ?
O22 Cl2 O21 108.08(13) . . ?
O23 Cl2 O21 109.38(12) . . ?
O32 Cl3 O33 109.44(11) . . ?
O32 Cl3 O34 110.32(12) . . ?
O33 Cl3 O34 108.84(11) . . ?
O32 Cl3 O31 109.50(10) . . ?
O33 Cl3 O31 109.59(11) . . ?
O34 Cl3 O31 109.14(11) . . ?
H35A O35 H35B 106(3) . . ?

loop_
_geom_bond_atom_site_label_1
_geom_bond_atom_site_label_2
_geom_bond_distance
_geom_bond_site_symmetry_2
_geom_bond_publ_flag
Co N3 1.931(2) . ?
Co O1 1.9402(15) . ?
Co N4 1.956(2) . ?
Co N2 1.9559(18) . ?
Co N1 1.963(2) . ?
Co N5 1.963(2) . ?
O1 C2 1.241(3) . ?
N1 C1 1.481(3) . ?
N1 H11A 0.80(3) . ?
N1 H11B 0.86(3) . ?
C1 C2 1.488(3) . ?
C1 H1A 0.97(2) . ?
C1 H1B 0.92(2) . ?
C2 C3 1.474(3) . ?
C3 H3A 0.96(3) . ?
C3 H3B 0.94(3) . ?
C3 H3C 0.89(3) . ?
N2 C8 1.492(3) . ?
N2 C4 1.497(3) . ?
N2 C6 1.504(3) . ?
C4 C5 1.505(3) . ?
C4 H4A 0.98(2) . ?
C4 H4B 0.95(2) . ?
C5 N3 1.490(3) . ?
C5 H5A 0.95(2) . ?
C5 H5B 0.97(2) . ?
N3 H31A 0.94(2) . ?
N3 H31B 0.80(3) . ?
C6 C7 1.507(3) . ?
C6 H6A 0.95(2) . ?
C6 H6B 0.97(3) . ?
C7 N4 1.489(3) . ?
C7 H7A 0.93(3) . ?
C7 H7B 0.95(3) . ?
N4 H41A 0.88(3) . ?
N4 H41B 0.86(3) . ?
C8 C9 1.526(3) . ?
C8 H8A 0.97(3) . ?
C8 H8B 0.99(2) . ?
C9 N5 1.506(3) . ?
C9 H9A 0.96(3) . ?
C9 H9B 0.92(3) . ?
N5 H51A 0.86(2) . ?
N5 H51B 0.82(3) . ?
Cl1 O11 1.4335(17) . ?
Cl1 O12 1.4380(16) . ?
Cl1 O14 1.4468(17) . ?
Cl1 O13 1.4523(17) . ?
Cl2 O24 1.4270(17) . ?
Cl2 O22 1.4281(18) . ?
Cl2 O23 1.4390(18) . ?
Cl2 O21 1.4421(18) . ?
Cl3 O32 1.4252(17) . ?
Cl3 O33 1.4371(18) . ?
Cl3 O34 1.4416(17) . ?
Cl3 O31 1.4492(17) . ?
O35 H35A 0.82(3) . ?
O35 H35B 0.74(3) . ?

loop_
_geom_torsion_atom_site_label_1
_geom_torsion_atom_site_label_2
_geom_torsion_atom_site_label_3
_geom_torsion_atom_site_label_4
_geom_torsion
_geom_torsion_site_symmetry_1
_geom_torsion_site_symmetry_2
_geom_torsion_site_symmetry_3
_geom_torsion_site_symmetry_4
_geom_torsion_publ_flag
N4 Co O1 C2 -96.71(16) . . . . ?
N2 Co O1 C2 177.83(16) . . . . ?
N1 Co O1 C2 -3.21(16) . . . . ?
N5 Co O1 C2 94.61(16) . . . . ?
N3 Co N1 C1 -175.11(17) . . . . ?
O1 Co N1 C1 3.29(16) . . . . ?
N4 Co N1 C1 91.15(17) . . . . ?
N5 Co N1 C1 -81.10(17) . . . . ?
Co N1 C1 C2 -3.0(2) . . . . ?
Co O1 C2 C3 -177.59(17) . . . . ?
Co O1 C2 C1 2.3(3) . . . . ?
N1 C1 C2 O1 0.6(3) . . . . ?
N1 C1 C2 C3 -179.6(2) . . . . ?
N3 Co N2 C8 134.99(15) . . . . ?
O1 Co N2 C8 -43.46(14) . . . . ?
N4 Co N2 C8 -131.26(15) . . . . ?
N5 Co N2 C8 41.14(14) . . . . ?
N3 Co N2 C4 16.41(14) . . . . ?
O1 Co N2 C4 -162.03(13) . . . . ?
N4 Co N2 C4 110.17(15) . . . . ?
N5 Co N2 C4 -77.44(14) . . . . ?
N3 Co N2 C6 -103.75(16) . . . . ?
O1 Co N2 C6 77.80(15) . . . . ?
N4 Co N2 C6 -10.00(15) . . . . ?
N5 Co N2 C6 162.40(16) . . . . ?
C8 N2 C4 C5 -155.31(18) . . . . ?
C6 N2 C4 C5 79.8(2) . . . . ?
Co N2 C4 C5 -40.1(2) . . . . ?
N2 C4 C5 N3 48.9(2) . . . . ?
C4 C5 N3 Co -35.3(2) . . . . ?
N4 Co N3 C5 -74.59(16) . . . . ?
N2 Co N3 C5 10.85(16) . . . . ?
N1 Co N3 C5 -168.13(16) . . . . ?
N5 Co N3 C5 94.36(16) . . . . ?
C8 N2 C6 C7 100.3(2) . . . . ?
C4 N2 C6 C7 -135.6(2) . . . . ?
Co N2 C6 C7 -17.0(2) . . . . ?
N2 C6 C7 N4 45.1(3) . . . . ?
C6 C7 N4 Co -51.6(2) . . . . ?
N3 Co N4 C7 120.89(15) . . . . ?
O1 Co N4 C7 -61.18(15) . . . . ?
N2 Co N4 C7 34.53(15) . . . . ?
N1 Co N4 C7 -144.78(15) . . . . ?
N5 Co N4 C7 -1.1(5) . . . . ?
C4 N2 C8 C9 72.5(2) . . . . ?
C6 N2 C8 C9 -163.78(19) . . . . ?
Co N2 C8 C9 -44.0(2) . . . . ?
N2 C8 C9 N5 21.5(3) . . . . ?
C8 C9 N5 Co 10.9(2) . . . . ?
N3 Co N5 C9 -115.64(16) . . . . ?
O1 Co N5 C9 66.73(15) . . . . ?
N4 Co N5 C9 6.4(5) . . . . ?
N2 Co N5 C9 -29.40(15) . . . . ?
N1 Co N5 C9 149.76(15) . . . . ?
